data_7714286
loop_
_publ_author_name
'Chen, Zeng'
'xu, qingdou'
'Liu, Xiao-Lin'
'Hu, Shengmin'
'Wu, Xintao'
'Sheng, Tianlu'

_publ_section_title
;
 Different delocalized range in mixed valence cyanidometal-bridged
 Fe-Ru-Fe complexes controlled by terminal ligand substitution
 modification
;
_journal_name_full 'Dalton Transactions'
_journal_paper_doi 10.1039/D3DT02208K
_journal_year 2023
_chemical_formula_sum 'C105 H122 Cl6 F18 Fe2 N6 O5 P7 Ru'
_chemical_formula_weight 2532.34
_space_group_crystal_system monoclinic
_space_group_IT_number 15
_space_group_name_Hall '-C 2yc'
_space_group_name_H-M_alt 'C 1 2/c 1'
_atom_sites_solution_hydrogens geom
_audit_creation_method SHELXL-2017/1
_audit_update_record
;
2023-06-29 deposited with the CCDC.	2023-10-19 downloaded from the CCDC.
;
_cell_angle_alpha 90
_cell_angle_beta 116.090(3)
_cell_angle_gamma 90
_cell_formula_units_Z 8
_cell_length_a 29.9516(8)
_cell_length_b 26.1705(4)
_cell_length_c 31.3955(8)
_cell_measurement_reflns_used 30274
_cell_measurement_temperature 293(2)
_cell_measurement_theta_max 60.7180
_cell_measurement_theta_min 2.0600
_cell_volume 22101.7(10)
_computing_structure_refinement 'SHELXL-2017/1 (Sheldrick, 2017)'
_computing_structure_solution 'SHELXT 2014/5 (Sheldrick, 2014)'
_diffrn_ambient_temperature 293(2)
_diffrn_measured_fraction_theta_full 0.997
_diffrn_measured_fraction_theta_max 0.997
_diffrn_measurement_device_type 'ROD, Synergy Custom system, HyPix'
_diffrn_radiation_type GaK\a
_diffrn_radiation_wavelength 1.3405
_diffrn_reflns_av_R_equivalents 0.0599
_diffrn_reflns_av_unetI/netI 0.0342
_diffrn_reflns_Laue_measured_fraction_full 0.997
_diffrn_reflns_Laue_measured_fraction_max 0.997
_diffrn_reflns_limit_h_max 35
_diffrn_reflns_limit_h_min -35
_diffrn_reflns_limit_k_max 31
_diffrn_reflns_limit_k_min -29
_diffrn_reflns_limit_l_max 37
_diffrn_reflns_limit_l_min -37
_diffrn_reflns_number 103307
_diffrn_reflns_point_group_measured_fraction_full 0.997
_diffrn_reflns_point_group_measured_fraction_max 0.997
_diffrn_reflns_theta_full 52.931
_diffrn_reflns_theta_max 52.931
_diffrn_reflns_theta_min 2.083
_exptl_absorpt_coefficient_mu 4.106
_exptl_crystal_colour brown
_exptl_crystal_density_diffrn 1.522
_exptl_crystal_description Prism
_exptl_crystal_F_000 10392
_exptl_crystal_size_max 0.213
_exptl_crystal_size_mid 0.174
_exptl_crystal_size_min 0.151
_refine_diff_density_max 4.383
_refine_diff_density_min -1.779
_refine_diff_density_rms 0.142
_refine_ls_extinction_method none
_refine_ls_goodness_of_fit_ref 1.074
_refine_ls_hydrogen_treatment constr
_refine_ls_matrix_type full
_refine_ls_number_parameters 1368
_refine_ls_number_reflns 19493
_refine_ls_number_restraints 0
_refine_ls_restrained_S_all 1.074
_refine_ls_R_factor_all 0.0940
_refine_ls_R_factor_gt 0.0889
_refine_ls_shift/su_max 0.001
_refine_ls_shift/su_mean 0.000
_refine_ls_structure_factor_coef Fsqd
_refine_ls_weighting_details 'w=1/[\s^2^(Fo^2^)+(0.1235P)^2^+286.1156P] where P=(Fo^2^+2Fc^2^)/3'
_refine_ls_weighting_scheme calc
_refine_ls_wR_factor_gt 0.2396
_refine_ls_wR_factor_ref 0.2430
_reflns_Friedel_coverage 0.000
_reflns_number_gt 17514
_reflns_number_total 19493
_reflns_threshold_expression 'I > 2\s(I)'
_cod_data_source_file d3dt02208k2.cif
_cod_data_source_block b
_cod_original_sg_symbol_H-M 'C 2/c'
_cod_database_code 7714286
_shelx_shelxl_version_number 2017/1
_shelx_space_group_comment
;
The symmetry employed for this shelxl refinement is uniquely defined
by the following loop, which should always be used as a source of
symmetry information in preference to the above space-group names.
They are only intended as comments.
;
_shelx_estimated_absorpt_t_min 0.475
_shelx_estimated_absorpt_t_max 0.576

loop_
_space_group_symop_operation_xyz
'x, y, z'
'-x, y, -z+1/2'
'x+1/2, y+1/2, z'
'-x+1/2, y+1/2, -z+1/2'
'-x, -y, -z'
'x, -y, z-1/2'
'-x+1/2, -y+1/2, -z'
'x+1/2, -y+1/2, z-1/2'

loop_
_atom_site_label
_atom_site_type_symbol
_atom_site_fract_x
_atom_site_fract_y
_atom_site_fract_z
_atom_site_U_iso_or_equiv
_atom_site_adp_type
_atom_site_occupancy
_atom_site_site_symmetry_order
_atom_site_calc_flag
_atom_site_refinement_flags_posn
_atom_site_refinement_flags_adp
_atom_site_refinement_flags_occupancy
_atom_site_disorder_assembly
_atom_site_disorder_group
Ru1 Ru 0.75436(2) 0.63747(2) 0.24459(2) 0.02791(15) Uani 1 1 d . . . . .
Fe1 Fe 0.65409(4) 0.64648(3) 0.06541(3) 0.0292(2) Uani 1 1 d . . . . .
Fe2 Fe 0.83357(4) 0.62025(3) 0.42323(3) 0.0287(2) Uani 1 1 d . . . . .
P3 P 0.76982(6) 0.65714(6) 0.43025(5) 0.0308(3) Uani 1 1 d . . . . .
P4 P 0.86207(6) 0.70058(6) 0.42836(5) 0.0288(3) Uani 1 1 d . . . . .
P2 P 0.59214(6) 0.60575(6) 0.07074(5) 0.0295(3) Uani 1 1 d . . . . .
P1 P 0.68356(6) 0.56885(6) 0.06342(5) 0.0312(3) Uani 1 1 d . . . . .
P008 P 0.70305(7) 0.38756(6) 0.16255(6) 0.0344(4) Uani 1 1 d . . . . .
P009 P 1.000000 0.64695(10) 0.250000 0.0478(7) Uani 1 2 d S T P . .
P00A P 0.56796(8) 0.88814(7) 0.11138(8) 0.0475(5) Uani 1 1 d . . . . .
P00B P 0.500000 0.50459(12) 0.250000 0.0487(7) Uani 1 2 d S T P . .
Cl00 Cl 0.72516(10) 0.86899(8) 0.15749(8) 0.0662(6) Uani 1 1 d . . . . .
Cl1 Cl 0.56270(15) 0.88272(16) 0.32574(14) 0.1160(13) Uani 1 1 d . . . . .
Cl2 Cl 0.80979(14) 0.88283(17) 0.13694(13) 0.1106(11) Uani 1 1 d . . . . .
Cl3 Cl 0.93404(14) 0.68869(16) 0.05865(13) 0.1088(11) Uani 1 1 d . . . . .
Cl4 Cl 0.86376(15) 0.71671(13) 0.09424(14) 0.1060(10) Uani 1 1 d . . . . .
Cl5 Cl 0.5484(2) 0.77123(19) 0.31620(17) 0.1366(15) Uani 1 1 d . . . . .
F00I F 0.500000 0.5664(2) 0.250000 0.0529(15) Uani 1 2 d S T P . .
O4 O 0.63839(18) 0.43897(17) 0.24028(16) 0.0372(10) Uani 1 1 d . . . . .
F00K F 0.500000 0.4438(3) 0.250000 0.0604(17) Uani 1 2 d S T P . .
F00L F 0.67900(19) 0.3887(2) 0.10594(15) 0.0629(13) Uani 1 1 d . . . . .
F00M F 0.6692(2) 0.43552(17) 0.16050(15) 0.0583(12) Uani 1 1 d . . . . .
O3 O 0.6416(2) 0.81610(18) 0.28191(17) 0.0462(12) Uani 1 1 d . . . . .
F00O F 0.49152(19) 0.5046(2) 0.19621(18) 0.0617(12) Uani 1 1 d . . . . .
F00P F 0.44096(17) 0.50488(19) 0.23281(19) 0.0614(12) Uani 1 1 d . . . . .
F00Q F 0.7348(2) 0.33923(18) 0.16308(16) 0.0662(14) Uani 1 1 d . . . . .
O1 O 0.90736(19) 0.47701(18) 0.24411(18) 0.0428(11) Uani 1 1 d . . . . .
O2 O 0.9015(2) 0.80563(19) 0.24329(19) 0.0498(13) Uani 1 1 d . . . . .
F00T F 0.5902(2) 0.92561(18) 0.15568(17) 0.0729(16) Uani 1 1 d . . . . .
N2 N 0.7879(2) 0.63357(19) 0.31570(19) 0.0308(11) Uani 1 1 d . . . . .
N6 N 0.7096(2) 0.57530(19) 0.24558(17) 0.0298(11) Uani 1 1 d . . . . .
F00W F 0.7260(2) 0.3854(2) 0.21818(16) 0.0777(18) Uani 1 1 d . . . . .
N5 N 0.7069(2) 0.69356(19) 0.24898(17) 0.0295(11) Uani 1 1 d . . . . .
N1 N 0.7165(2) 0.64076(19) 0.17303(19) 0.0309(11) Uani 1 1 d . . . . .
N3 N 0.8059(2) 0.5843(2) 0.24231(17) 0.0308(11) Uani 1 1 d . . . . .
N4 N 0.8019(2) 0.6956(2) 0.24284(18) 0.0330(12) Uani 1 1 d . . . . .
F011 F 0.7446(2) 0.4236(2) 0.1626(3) 0.0867(19) Uani 1 1 d . . . . .
F012 F 1.0055(3) 0.6900(2) 0.2868(2) 0.0876(19) Uani 1 1 d . . . . .
C33 C 0.7508(3) 0.5581(3) 0.0888(2) 0.0344(14) Uani 1 1 d . . . . .
C57 C 0.7069(3) 0.6361(2) 0.3908(2) 0.0338(14) Uani 1 1 d . . . . .
F015 F 0.9423(2) 0.6469(3) 0.2343(3) 0.099(2) Uani 1 1 d . . . . .
C45 C 0.5710(2) 0.6274(2) 0.1145(2) 0.0313(13) Uani 1 1 d . . . . .
F017 F 0.5465(2) 0.8510(2) 0.0674(2) 0.096(2) Uani 1 1 d . . . . .
F018 F 0.5931(3) 0.8408(2) 0.1430(2) 0.113(3) Uani 1 1 d . . . . .
C69 C 0.9012(2) 0.7168(2) 0.3991(2) 0.0302(13) Uani 1 1 d . . . . .
C63 C 0.8953(2) 0.7350(2) 0.4846(2) 0.0314(13) Uani 1 1 d . . . . .
F01B F 0.9937(3) 0.6043(2) 0.2123(3) 0.110(3) Uani 1 1 d . . . . .
C15 C 0.8807(3) 0.5845(3) 0.4897(2) 0.0369(15) Uani 1 1 d . . . . .
F01D F 0.6583(2) 0.3525(3) 0.1587(3) 0.091(2) Uani 1 1 d . . . . .
C97 C 0.6610(2) 0.5715(2) 0.2190(2) 0.0312(13) Uani 1 1 d . . . . .
H97 H 0.644170 0.600010 0.201759 0.037 Uiso 1 1 calc R U . . .
C64 C 0.9424(3) 0.7191(3) 0.5166(2) 0.0352(14) Uani 1 1 d . . . . .
H64 H 0.956988 0.691563 0.508864 0.042 Uiso 1 1 calc R U . . .
F01G F 0.5414(3) 0.9352(2) 0.0794(2) 0.120(3) Uani 1 1 d . . . . .
C74 C 0.9124(3) 0.6812(3) 0.3727(2) 0.0345(14) Uani 1 1 d . . . . .
H74 H 0.899746 0.648228 0.369793 0.041 Uiso 1 1 calc R U . . .
C25 C 0.7684(3) 0.7266(2) 0.4162(2) 0.0340(14) Uani 1 1 d . . . . .
H25A H 0.735304 0.735973 0.392926 0.041 Uiso 1 1 calc R U . . .
H25B H 0.776172 0.746485 0.444694 0.041 Uiso 1 1 calc R U . . .
C94 C 0.7091(3) 0.4895(2) 0.2705(2) 0.0341(14) Uani 1 1 d . . . . .
H94 H 0.726396 0.462123 0.289518 0.041 Uiso 1 1 calc R U . . .
C44 C 0.5334(3) 0.5713(3) -0.0212(2) 0.0387(15) Uani 1 1 d . . . . .
H44 H 0.563318 0.558480 -0.018988 0.046 Uiso 1 1 calc R U . . .
C90 C 0.6784(3) 0.7807(2) 0.2332(2) 0.0348(14) Uani 1 1 d . . . . .
H90 H 0.674728 0.810510 0.215838 0.042 Uiso 1 1 calc R U . . .
C68 C 0.8749(3) 0.7778(2) 0.4964(2) 0.0337(14) Uani 1 1 d . . . . .
H68 H 0.843791 0.789975 0.475313 0.040 Uiso 1 1 calc R U . . .
C27 C 0.6629(3) 0.5298(2) 0.0093(2) 0.0350(14) Uani 1 1 d . . . . .
C62 C 0.6987(3) 0.5932(3) 0.3621(2) 0.0370(15) Uani 1 1 d . . . . .
H62 H 0.725663 0.573927 0.364042 0.044 Uiso 1 1 calc R U . . .
C96 C 0.6340(3) 0.5276(3) 0.2154(2) 0.0338(14) Uani 1 1 d . . . . .
H96 H 0.599958 0.526740 0.196153 0.041 Uiso 1 1 calc R U . . .
C75 C 0.8540(3) 0.5911(2) 0.2689(2) 0.0331(14) Uani 1 1 d . . . . .
H75 H 0.863891 0.620682 0.287192 0.040 Uiso 1 1 calc R U . . .
C93 C 0.7331(3) 0.5333(2) 0.2720(2) 0.0339(14) Uani 1 1 d . . . . .
H93 H 0.767058 0.535250 0.291622 0.041 Uiso 1 1 calc R U . . .
C76 C 0.8909(3) 0.5573(3) 0.2716(2) 0.0356(14) Uani 1 1 d . . . . .
H76 H 0.924341 0.564231 0.290466 0.043 Uiso 1 1 calc R U . . .
C51 C 0.7690(3) 0.6573(2) 0.4882(2) 0.0342(14) Uani 1 1 d . . . . .
C34 C 0.7842(3) 0.5986(3) 0.1106(2) 0.0378(15) Uani 1 1 d . . . . .
H34 H 0.772120 0.631197 0.111213 0.045 Uiso 1 1 calc R U . . .
F01V F 0.6136(3) 0.8997(3) 0.1018(3) 0.108(3) Uani 1 1 d . . . . .
C65 C 0.9684(3) 0.7435(3) 0.5603(2) 0.0391(15) Uani 1 1 d . . . . .
H65 H 0.999631 0.731748 0.581475 0.047 Uiso 1 1 calc R U . . .
C32 C 0.6323(3) 0.4874(3) 0.0012(3) 0.0441(17) Uani 1 1 d . . . . .
H32 H 0.623562 0.476689 0.024829 0.053 Uiso 1 1 calc R U . . .
C46 C 0.5869(2) 0.6734(3) 0.1376(2) 0.0342(14) Uani 1 1 d . . . . .
H46 H 0.607513 0.694351 0.130122 0.041 Uiso 1 1 calc R U . . .
C91 C 0.7006(3) 0.7380(2) 0.2252(2) 0.0337(14) Uani 1 1 d . . . . .
H91 H 0.712001 0.739968 0.202019 0.040 Uiso 1 1 calc R U . . .
C50 C 0.5385(3) 0.5966(3) 0.1253(2) 0.0379(15) Uani 1 1 d . . . . .
H50 H 0.526345 0.566199 0.108948 0.045 Uiso 1 1 calc R U . . .
C88 C 0.6655(3) 0.7314(2) 0.2909(2) 0.0349(14) Uani 1 1 d . . . . .
H88 H 0.652697 0.727691 0.312831 0.042 Uiso 1 1 calc R U . . .
C39 C 0.5324(3) 0.5974(2) 0.0173(2) 0.0326(14) Uani 1 1 d . . . . .
C1 C 0.6913(2) 0.6435(2) 0.1314(2) 0.0295(13) Uani 1 1 d . . . . .
C79 C 0.7923(3) 0.5413(2) 0.2157(2) 0.0311(13) Uani 1 1 d . . . . .
H79 H 0.758799 0.536015 0.196003 0.037 Uiso 1 1 calc R U . . .
C7 C 0.6274(3) 0.6781(3) -0.0041(2) 0.0419(16) Uani 1 1 d . . . . .
C89 C 0.6616(3) 0.7779(2) 0.2679(2) 0.0343(14) Uani 1 1 d . . . . .
C42 C 0.4457(3) 0.5848(3) -0.0665(2) 0.0394(15) Uani 1 1 d . . . . .
H42 H 0.416836 0.581009 -0.094618 0.047 Uiso 1 1 calc R U . . .
C43 C 0.4903(3) 0.5645(3) -0.0623(2) 0.0390(16) Uani 1 1 d . . . . .
H43 H 0.491120 0.546288 -0.087423 0.047 Uiso 1 1 calc R U . . .
C98 C 0.5892(3) 0.4293(3) 0.2041(2) 0.0416(16) Uani 1 1 d . . . . .
H98A H 0.588130 0.435397 0.173500 0.062 Uiso 1 1 calc R U . . .
H98B H 0.566078 0.451536 0.208467 0.062 Uiso 1 1 calc R U . . .
H98C H 0.580388 0.394360 0.206017 0.062 Uiso 1 1 calc R U . . .
C6 C 0.6057(3) 0.7056(2) 0.0212(2) 0.0368(15) Uani 1 1 d . . . . .
C26 C 0.8059(3) 0.7388(2) 0.3969(2) 0.0334(14) Uani 1 1 d . . . . .
H26A H 0.814237 0.774861 0.401122 0.040 Uiso 1 1 calc R U . . .
H26B H 0.791552 0.731206 0.363239 0.040 Uiso 1 1 calc R U . . .
C40 C 0.4877(2) 0.6164(2) 0.0130(2) 0.0341(14) Uani 1 1 d . . . . .
H40 H 0.486588 0.633463 0.038522 0.041 Uiso 1 1 calc R U . . .
C56 C 0.7330(3) 0.6319(3) 0.4965(3) 0.0407(16) Uani 1 1 d . . . . .
H56 H 0.706374 0.616598 0.471437 0.049 Uiso 1 1 calc R U . . .
C5 C 0.6448(3) 0.7278(3) 0.0614(2) 0.0386(15) Uani 1 1 d . . . . .
C87 C 0.6887(2) 0.6910(2) 0.2808(2) 0.0325(14) Uani 1 1 d . . . . .
H87 H 0.691730 0.660394 0.296898 0.039 Uiso 1 1 calc R U . . .
C70 C 0.9198(3) 0.7669(3) 0.4024(2) 0.0359(14) Uani 1 1 d . . . . .
H70 H 0.912303 0.791542 0.419623 0.043 Uiso 1 1 calc R U . . .
C52 C 0.8083(3) 0.6806(3) 0.5261(2) 0.0371(15) Uani 1 1 d . . . . .
H52 H 0.832370 0.698158 0.520748 0.044 Uiso 1 1 calc R U . . .
C4 C 0.6906(3) 0.7147(2) 0.0610(2) 0.0389(16) Uani 1 1 d . . . . .
C35 C 0.8342(3) 0.5899(3) 0.1309(3) 0.0450(17) Uani 1 1 d . . . . .
H35 H 0.855990 0.616494 0.146249 0.054 Uiso 1 1 calc R U . . .
C71 C 0.9489(3) 0.7791(3) 0.3802(2) 0.0393(15) Uani 1 1 d . . . . .
H71 H 0.961012 0.812156 0.382254 0.047 Uiso 1 1 calc R U . . .
C16 C 0.9036(3) 0.5827(3) 0.4585(2) 0.0386(15) Uani 1 1 d . . . . .
C85 C 0.8226(3) 0.6920(2) 0.2130(2) 0.0353(14) Uani 1 1 d . . . . .
H85 H 0.813625 0.664427 0.192223 0.042 Uiso 1 1 calc R U . . .
C73 C 0.9416(3) 0.6932(3) 0.3506(2) 0.0380(15) Uani 1 1 d . . . . .
H73 H 0.948804 0.668572 0.333087 0.046 Uiso 1 1 calc R U . . .
C2 C 0.8047(2) 0.6289(2) 0.3573(2) 0.0286(13) Uani 1 1 d . . . . .
C53 C 0.8120(3) 0.6780(3) 0.5717(2) 0.0434(17) Uani 1 1 d . . . . .
H53 H 0.838597 0.693424 0.596727 0.052 Uiso 1 1 calc R U . . .
C23 C 0.6653(2) 0.5297(2) 0.1018(2) 0.0315(13) Uani 1 1 d . . . . .
H23A H 0.671152 0.493881 0.098047 0.038 Uiso 1 1 calc R U . . .
H23B H 0.685242 0.538983 0.134716 0.038 Uiso 1 1 calc R U . . .
C83 C 0.8696(3) 0.7683(3) 0.2414(2) 0.0388(15) Uani 1 1 d . . . . .
C58 C 0.6656(3) 0.6643(3) 0.3875(2) 0.0373(15) Uani 1 1 d . . . . .
H58 H 0.670301 0.692637 0.406833 0.045 Uiso 1 1 calc R U . . .
C82 C 0.8475(3) 0.7733(3) 0.2716(2) 0.0394(16) Uani 1 1 d . . . . .
H82 H 0.854848 0.801291 0.291841 0.047 Uiso 1 1 calc R U . . .
C72 C 0.9603(3) 0.7420(3) 0.3545(2) 0.0411(16) Uani 1 1 d . . . . .
H72 H 0.980602 0.750227 0.340064 0.049 Uiso 1 1 calc R U . . .
C37 C 0.8205(3) 0.5020(3) 0.1076(2) 0.0438(17) Uani 1 1 d . . . . .
H37 H 0.832834 0.469563 0.107034 0.053 Uiso 1 1 calc R U . . .
C92 C 0.6393(3) 0.8662(3) 0.2604(3) 0.052(2) Uani 1 1 d . . . . .
H92A H 0.617002 0.864596 0.227187 0.079 Uiso 1 1 calc R U . . .
H92B H 0.671816 0.875714 0.264389 0.079 Uiso 1 1 calc R U . . .
H92C H 0.627407 0.891036 0.275462 0.079 Uiso 1 1 calc R U . . .
C77 C 0.8761(3) 0.5128(2) 0.2451(2) 0.0346(14) Uani 1 1 d . . . . .
C78 C 0.8260(3) 0.5052(2) 0.2166(2) 0.0346(14) Uani 1 1 d . . . . .
H78 H 0.815175 0.475843 0.198239 0.041 Uiso 1 1 calc R U . . .
C24 C 0.6106(2) 0.5381(2) 0.0887(2) 0.0327(14) Uani 1 1 d . . . . .
H24A H 0.604313 0.529671 0.115680 0.039 Uiso 1 1 calc R U . . .
H24B H 0.590669 0.515480 0.062804 0.039 Uiso 1 1 calc R U . . .
C84 C 0.8565(3) 0.7266(2) 0.2108(2) 0.0353(14) Uani 1 1 d . . . . .
H84 H 0.870086 0.722120 0.189567 0.042 Uiso 1 1 calc R U . . .
C67 C 0.9013(3) 0.8021(3) 0.5397(2) 0.0388(15) Uani 1 1 d . . . . .
H67 H 0.887423 0.830489 0.547176 0.047 Uiso 1 1 calc R U . . .
C14 C 0.8355(3) 0.5561(3) 0.4684(2) 0.0381(15) Uani 1 1 d . . . . .
C41 C 0.4444(3) 0.6106(3) -0.0287(2) 0.0379(15) Uani 1 1 d . . . . .
H41 H 0.414645 0.624085 -0.031133 0.045 Uiso 1 1 calc R U . . .
C38 C 0.7699(3) 0.5100(3) 0.0871(2) 0.0399(16) Uani 1 1 d . . . . .
H38 H 0.748330 0.483071 0.072155 0.048 Uiso 1 1 calc R U . . .
C47 C 0.5724(3) 0.6889(3) 0.1720(2) 0.0394(15) Uani 1 1 d . . . . .
H47 H 0.583148 0.720082 0.187221 0.047 Uiso 1 1 calc R U . . .
C95 C 0.6589(3) 0.4846(2) 0.2411(2) 0.0323(14) Uani 1 1 d . . . . .
C3 C 0.6803(3) 0.6844(3) 0.0203(2) 0.0401(16) Uani 1 1 d . . . . .
C81 C 0.8148(3) 0.7367(2) 0.2717(2) 0.0340(14) Uani 1 1 d . . . . .
H81 H 0.800720 0.740374 0.292716 0.041 Uiso 1 1 calc R U . . .
C48 C 0.5419(3) 0.6579(3) 0.1836(2) 0.0439(17) Uani 1 1 d . . . . .
H48 H 0.532776 0.667930 0.207104 0.053 Uiso 1 1 calc R U . . .
C59 C 0.6185(3) 0.6502(3) 0.3560(2) 0.0404(16) Uani 1 1 d . . . . .
H59 H 0.591415 0.669344 0.354003 0.048 Uiso 1 1 calc R U . . .
C17 C 0.8726(3) 0.5541(2) 0.4180(2) 0.0372(15) Uani 1 1 d . . . . .
C55 C 0.7361(3) 0.6292(3) 0.5420(3) 0.0429(17) Uani 1 1 d . . . . .
H55 H 0.711742 0.612093 0.547167 0.051 Uiso 1 1 calc R U . . .
C54 C 0.7758(3) 0.6520(3) 0.5798(3) 0.0460(18) Uani 1 1 d . . . . .
H54 H 0.778105 0.649962 0.610274 0.055 Uiso 1 1 calc R U . . .
C80 C 0.9581(3) 0.4802(3) 0.2788(3) 0.0518(19) Uani 1 1 d . . . . .
H80A H 0.976592 0.452510 0.274326 0.078 Uiso 1 1 calc R U . . .
H80B H 0.971965 0.512121 0.275292 0.078 Uiso 1 1 calc R U . . .
H80C H 0.959695 0.478223 0.309948 0.078 Uiso 1 1 calc R U . . .
C13 C 0.8299(3) 0.5381(3) 0.4232(2) 0.0395(16) Uani 1 1 d . . . . .
C49 C 0.5248(3) 0.6117(3) 0.1599(2) 0.0420(16) Uani 1 1 d . . . . .
H49 H 0.504190 0.590964 0.167566 0.050 Uiso 1 1 calc R U . . .
C10 C 0.6384(3) 0.7671(3) 0.0931(3) 0.0492(19) Uani 1 1 d . . . . .
H10A H 0.607095 0.761925 0.093941 0.074 Uiso 1 1 calc R U . . .
H10B H 0.639190 0.800600 0.080991 0.074 Uiso 1 1 calc R U . . .
H10C H 0.664872 0.763880 0.124511 0.074 Uiso 1 1 calc R U . . .
C20 C 0.9048(3) 0.6025(3) 0.5405(2) 0.0465(18) Uani 1 1 d . . . . .
H20A H 0.920022 0.635182 0.542289 0.070 Uiso 1 1 calc R U . . .
H20B H 0.929681 0.578275 0.559556 0.070 Uiso 1 1 calc R U . . .
H20C H 0.880040 0.605330 0.551982 0.070 Uiso 1 1 calc R U . . .
C66 C 0.9475(3) 0.7851(3) 0.5720(2) 0.0404(16) Uani 1 1 d . . . . .
H66 H 0.964252 0.801383 0.601066 0.049 Uiso 1 1 calc R U . . .
C36 C 0.8531(3) 0.5417(3) 0.1289(3) 0.0477(18) Uani 1 1 d . . . . .
H36 H 0.887275 0.536379 0.141720 0.057 Uiso 1 1 calc R U . . .
C21 C 0.9566(3) 0.5960(3) 0.4713(3) 0.0484(18) Uani 1 1 d . . . . .
H21A H 0.957809 0.619472 0.448304 0.073 Uiso 1 1 calc R U . . .
H21B H 0.974602 0.565532 0.471617 0.073 Uiso 1 1 calc R U . . .
H21C H 0.971416 0.611564 0.502116 0.073 Uiso 1 1 calc R U . . .
C28 C 0.6785(3) 0.5425(3) -0.0250(3) 0.0501(19) Uani 1 1 d . . . . .
H28 H 0.700410 0.569537 -0.019943 0.060 Uiso 1 1 calc R U . . .
C61 C 0.6509(3) 0.5787(3) 0.3306(2) 0.0410(16) Uani 1 1 d . . . . .
H61 H 0.645991 0.549688 0.312038 0.049 Uiso 1 1 calc R U . . .
C22 C 0.8851(3) 0.5374(3) 0.3790(3) 0.0484(19) Uani 1 1 d . . . . .
H22A H 0.855584 0.537598 0.349415 0.073 Uiso 1 1 calc R U . . .
H22B H 0.898692 0.503472 0.385387 0.073 Uiso 1 1 calc R U . . .
H22C H 0.909147 0.560384 0.377026 0.073 Uiso 1 1 calc R U . . .
C11 C 0.5516(3) 0.7158(3) 0.0058(3) 0.056(2) Uani 1 1 d . . . . .
H11A H 0.532072 0.693421 -0.019915 0.085 Uiso 1 1 calc R U . . .
H11B H 0.544239 0.750673 -0.004463 0.085 Uiso 1 1 calc R U . . .
H11C H 0.543702 0.709934 0.031917 0.085 Uiso 1 1 calc R U . . .
C31 C 0.6144(3) 0.4608(3) -0.0414(3) 0.0508(19) Uani 1 1 d . . . . .
H31 H 0.592792 0.433386 -0.046700 0.061 Uiso 1 1 calc R U . . .
C60 C 0.6106(3) 0.6075(3) 0.3269(2) 0.0417(16) Uani 1 1 d . . . . .
H60 H 0.578603 0.598501 0.305181 0.050 Uiso 1 1 calc R U . . .
C19 C 0.8041(3) 0.5395(3) 0.4914(3) 0.0485(18) Uani 1 1 d . . . . .
H19A H 0.808903 0.562276 0.517021 0.073 Uiso 1 1 calc R U . . .
H19B H 0.813294 0.505450 0.503523 0.073 Uiso 1 1 calc R U . . .
H19C H 0.769800 0.539946 0.468610 0.073 Uiso 1 1 calc R U . . .
C12 C 0.5999(4) 0.6551(3) -0.0528(2) 0.057(2) Uani 1 1 d . . . . .
H12A H 0.614750 0.622978 -0.054004 0.085 Uiso 1 1 calc R U . . .
H12B H 0.601649 0.677900 -0.075973 0.085 Uiso 1 1 calc R U . . .
H12C H 0.565716 0.649806 -0.059473 0.085 Uiso 1 1 calc R U . . .
C9 C 0.7399(3) 0.7362(3) 0.0941(3) 0.055(2) Uani 1 1 d . . . . .
H9A H 0.743439 0.734762 0.125967 0.082 Uiso 1 1 calc R U . . .
H9B H 0.742069 0.771029 0.085668 0.082 Uiso 1 1 calc R U . . .
H9C H 0.765821 0.716517 0.091834 0.082 Uiso 1 1 calc R U . . .
C86 C 0.9256(3) 0.8013(3) 0.2127(3) 0.059(2) Uani 1 1 d . . . . .
H86A H 0.900960 0.800207 0.180294 0.088 Uiso 1 1 calc R U . . .
H86B H 0.945080 0.770606 0.220146 0.088 Uiso 1 1 calc R U . . .
H86C H 0.946884 0.830324 0.217305 0.088 Uiso 1 1 calc R U . . .
O03W O 0.8918(3) 0.5694(4) 0.0392(3) 0.099(3) Uani 1 1 d . . . . .
C30 C 0.6288(4) 0.4750(3) -0.0755(3) 0.058(2) Uani 1 1 d . . . . .
H30 H 0.616495 0.457761 -0.104294 0.069 Uiso 1 1 calc R U . . .
C18 C 0.7929(4) 0.4988(3) 0.3934(3) 0.054(2) Uani 1 1 d . . . . .
H18A H 0.765178 0.498435 0.400912 0.081 Uiso 1 1 calc R U . . .
H18B H 0.808408 0.465732 0.399601 0.081 Uiso 1 1 calc R U . . .
H18C H 0.781605 0.507056 0.360438 0.081 Uiso 1 1 calc R U . . .
C8 C 0.7177(4) 0.6720(3) 0.0021(3) 0.058(2) Uani 1 1 d . . . . .
H8A H 0.745398 0.654321 0.026266 0.087 Uiso 1 1 calc R U . . .
H8B H 0.729187 0.703003 -0.006103 0.087 Uiso 1 1 calc R U . . .
H8C H 0.702612 0.650605 -0.025447 0.087 Uiso 1 1 calc R U . . .
C29 C 0.6612(4) 0.5146(3) -0.0669(3) 0.059(2) Uani 1 1 d . . . . .
H29 H 0.671953 0.523155 -0.089593 0.071 Uiso 1 1 calc R U . . .
F041 F 0.5210(4) 0.8787(3) 0.1186(6) 0.197(7) Uani 1 1 d . . . . .
C042 C 0.9335(4) 0.5451(5) 0.0423(6) 0.107(5) Uani 1 1 d . . . . .
H04A H 0.949221 0.563698 0.025742 0.129 Uiso 1 1 calc R U . . .
H04B H 0.926459 0.510457 0.030254 0.129 Uiso 1 1 calc R U . . .
C043 C 0.7882(4) 0.8570(3) 0.1759(4) 0.072(3) Uani 1 1 d . . . . .
H04K H 0.793738 0.820392 0.178193 0.086 Uiso 1 1 calc R U . . .
H04L H 0.807001 0.871505 0.207228 0.086 Uiso 1 1 calc R U . . .
C044 C 0.9105(5) 0.6718(5) 0.0984(5) 0.097(4) Uani 1 1 d . . . . .
H04O H 0.937027 0.671493 0.130412 0.116 Uiso 1 1 calc R U . . .
H04P H 0.896247 0.637733 0.091072 0.116 Uiso 1 1 calc R U . . .
C045 C 0.9691(5) 0.5465(10) 0.1029(6) 0.188(12) Uani 1 1 d . . . . .
H04C H 1.000193 0.529652 0.110818 0.282 Uiso 1 1 calc R U . . .
H04D H 0.951685 0.529220 0.118138 0.282 Uiso 1 1 calc R U . . .
H04E H 0.975069 0.581301 0.113556 0.282 Uiso 1 1 calc R U . . .
C046 C 0.8607(7) 0.5881(6) -0.0088(4) 0.122(6) Uani 1 1 d . . . . .
H04F H 0.881129 0.609473 -0.018334 0.146 Uiso 1 1 calc R U . . .
H04G H 0.850454 0.558847 -0.029894 0.146 Uiso 1 1 calc R U . . .
C048 C 0.8173(5) 0.6163(8) -0.0161(5) 0.128(7) Uani 1 1 d . . . . .
H04H H 0.797588 0.621667 -0.049448 0.192 Uiso 1 1 calc R U . . .
H04I H 0.826767 0.648651 -0.000296 0.192 Uiso 1 1 calc R U . . .
H04J H 0.798285 0.597457 -0.003486 0.192 Uiso 1 1 calc R U . . .
C049 C 0.5275(9) 0.8279(8) 0.3266(9) 0.180(10) Uani 1 1 d . . . . .
H04M H 0.527224 0.826214 0.357391 0.216 Uiso 1 1 calc R U . . .
H04N H 0.493409 0.832629 0.303021 0.216 Uiso 1 1 calc R U . . .

loop_
_atom_site_aniso_label
_atom_site_aniso_U_11
_atom_site_aniso_U_22
_atom_site_aniso_U_33
_atom_site_aniso_U_23
_atom_site_aniso_U_13
_atom_site_aniso_U_12
Ru1 0.0426(3) 0.0231(2) 0.0189(2) -0.00064(16) 0.0143(2) -0.00012(19)
Fe1 0.0437(5) 0.0242(5) 0.0197(4) -0.0001(3) 0.0141(4) -0.0024(4)
Fe2 0.0447(5) 0.0243(5) 0.0192(4) 0.0011(3) 0.0159(4) 0.0034(4)
P3 0.0438(9) 0.0282(8) 0.0230(7) 0.0009(6) 0.0170(7) 0.0006(7)
P4 0.0418(9) 0.0260(8) 0.0195(7) -0.0009(6) 0.0143(6) 0.0025(6)
P2 0.0404(9) 0.0257(8) 0.0214(7) -0.0006(6) 0.0127(6) -0.0005(6)
P1 0.0433(9) 0.0278(8) 0.0240(7) -0.0028(6) 0.0162(7) -0.0019(6)
P008 0.0512(10) 0.0265(8) 0.0274(8) -0.0019(6) 0.0191(8) -0.0024(7)
P009 0.0540(16) 0.0347(14) 0.0688(19) 0.000 0.0400(15) 0.000
P00A 0.0481(11) 0.0362(10) 0.0553(12) 0.0000(8) 0.0200(9) -0.0017(8)
P00B 0.0470(15) 0.0490(16) 0.0568(17) 0.000 0.0289(13) 0.000
Cl00 0.0830(15) 0.0481(11) 0.0578(12) -0.0002(9) 0.0221(11) -0.0074(10)
Cl1 0.117(3) 0.135(3) 0.120(3) 0.048(2) 0.075(2) 0.049(2)
Cl2 0.097(2) 0.148(3) 0.094(2) 0.019(2) 0.0484(19) 0.015(2)
Cl3 0.105(2) 0.124(3) 0.098(2) 0.000(2) 0.0456(19) -0.038(2)
Cl4 0.123(3) 0.082(2) 0.111(2) 0.0038(18) 0.050(2) 0.0007(18)
Cl5 0.174(4) 0.127(3) 0.132(3) 0.028(3) 0.089(3) 0.014(3)
F00I 0.050(3) 0.047(4) 0.064(4) 0.000 0.028(3) 0.000
O4 0.049(3) 0.032(2) 0.034(2) -0.0006(19) 0.022(2) -0.004(2)
F00K 0.061(4) 0.049(4) 0.078(5) 0.000 0.037(4) 0.000
F00L 0.077(3) 0.086(4) 0.030(2) -0.001(2) 0.028(2) 0.016(3)
F00M 0.088(3) 0.047(3) 0.042(2) 0.005(2) 0.030(2) 0.022(2)
O3 0.072(3) 0.032(3) 0.041(3) 0.001(2) 0.032(3) 0.012(2)
F00O 0.070(3) 0.066(3) 0.062(3) -0.004(2) 0.041(3) -0.009(2)
F00P 0.050(3) 0.060(3) 0.079(3) 0.009(3) 0.033(2) -0.001(2)
F00Q 0.107(4) 0.040(2) 0.045(3) -0.006(2) 0.028(3) 0.023(3)
O1 0.053(3) 0.035(3) 0.046(3) -0.006(2) 0.026(2) -0.002(2)
O2 0.055(3) 0.033(3) 0.054(3) 0.002(2) 0.018(3) -0.008(2)
F00T 0.138(5) 0.043(3) 0.045(3) 0.000(2) 0.047(3) 0.017(3)
N2 0.045(3) 0.020(2) 0.032(3) -0.002(2) 0.021(2) 0.001(2)
N6 0.049(3) 0.021(2) 0.022(2) 0.0029(19) 0.017(2) 0.002(2)
F00W 0.108(4) 0.084(4) 0.028(2) -0.005(2) 0.019(3) 0.038(3)
N5 0.042(3) 0.027(3) 0.019(2) 0.0018(19) 0.013(2) 0.001(2)
N1 0.047(3) 0.021(2) 0.029(3) -0.002(2) 0.022(3) -0.003(2)
N3 0.041(3) 0.031(3) 0.021(2) 0.002(2) 0.014(2) -0.005(2)
N4 0.044(3) 0.031(3) 0.023(2) -0.002(2) 0.013(2) 0.003(2)
F011 0.067(3) 0.057(3) 0.130(5) 0.000(3) 0.038(4) -0.025(3)
F012 0.149(6) 0.072(4) 0.069(3) -0.007(3) 0.074(4) 0.008(4)
C33 0.046(4) 0.035(3) 0.024(3) 0.001(3) 0.017(3) -0.001(3)
C57 0.049(4) 0.028(3) 0.028(3) 0.003(2) 0.020(3) -0.004(3)
F015 0.056(3) 0.096(5) 0.152(7) 0.032(4) 0.052(4) 0.020(3)
C45 0.039(3) 0.031(3) 0.024(3) 0.003(2) 0.014(3) 0.003(3)
F017 0.095(4) 0.043(3) 0.082(4) -0.014(3) -0.023(3) -0.004(3)
F018 0.212(8) 0.056(3) 0.051(3) 0.005(3) 0.040(4) 0.052(4)
C69 0.040(3) 0.028(3) 0.023(3) 0.003(2) 0.014(3) 0.002(3)
C63 0.046(4) 0.031(3) 0.025(3) -0.002(2) 0.022(3) -0.001(3)
F01B 0.091(4) 0.068(4) 0.145(6) -0.057(4) 0.028(4) 0.010(3)
C15 0.052(4) 0.035(3) 0.022(3) 0.005(3) 0.015(3) 0.012(3)
F01D 0.084(4) 0.093(5) 0.106(5) 0.028(4) 0.051(4) -0.019(3)
C97 0.043(4) 0.030(3) 0.024(3) 0.003(2) 0.018(3) 0.003(3)
C64 0.048(4) 0.031(3) 0.030(3) -0.002(3) 0.020(3) 0.000(3)
F01G 0.120(5) 0.044(3) 0.095(5) -0.009(3) -0.044(4) 0.006(3)
C74 0.044(4) 0.031(3) 0.028(3) -0.002(3) 0.015(3) 0.002(3)
C25 0.046(4) 0.033(3) 0.026(3) 0.002(3) 0.018(3) 0.003(3)
C94 0.053(4) 0.028(3) 0.026(3) 0.004(2) 0.021(3) 0.003(3)
C44 0.051(4) 0.035(4) 0.028(3) 0.000(3) 0.015(3) 0.003(3)
C90 0.051(4) 0.026(3) 0.029(3) 0.003(2) 0.019(3) -0.001(3)
C68 0.044(4) 0.031(3) 0.029(3) -0.001(3) 0.019(3) 0.002(3)
C27 0.044(4) 0.029(3) 0.031(3) -0.002(3) 0.014(3) 0.002(3)
C62 0.051(4) 0.039(4) 0.026(3) 0.004(3) 0.022(3) -0.002(3)
C96 0.044(4) 0.037(4) 0.023(3) 0.001(3) 0.017(3) 0.000(3)
C75 0.050(4) 0.027(3) 0.029(3) -0.005(2) 0.024(3) -0.002(3)
C93 0.048(4) 0.027(3) 0.027(3) -0.003(2) 0.017(3) -0.001(3)
C76 0.040(4) 0.036(3) 0.031(3) -0.006(3) 0.016(3) -0.009(3)
C51 0.050(4) 0.032(3) 0.029(3) 0.007(3) 0.025(3) 0.011(3)
C34 0.045(4) 0.037(4) 0.034(3) -0.003(3) 0.019(3) -0.004(3)
F01V 0.107(5) 0.129(6) 0.128(6) -0.068(5) 0.090(5) -0.052(4)
C65 0.043(4) 0.041(4) 0.029(3) 0.000(3) 0.012(3) -0.005(3)
C32 0.062(5) 0.038(4) 0.040(4) -0.012(3) 0.029(4) -0.004(3)
C46 0.039(3) 0.034(3) 0.027(3) 0.002(3) 0.012(3) 0.003(3)
C91 0.049(4) 0.032(3) 0.024(3) 0.005(2) 0.019(3) 0.005(3)
C50 0.044(4) 0.039(4) 0.030(3) 0.004(3) 0.016(3) 0.000(3)
C88 0.050(4) 0.033(3) 0.029(3) 0.005(3) 0.024(3) 0.007(3)
C39 0.046(4) 0.025(3) 0.023(3) -0.001(2) 0.012(3) -0.004(3)
C1 0.041(3) 0.025(3) 0.028(3) -0.002(2) 0.020(3) -0.002(2)
C79 0.045(4) 0.027(3) 0.023(3) -0.004(2) 0.016(3) -0.003(3)
C7 0.062(5) 0.035(4) 0.024(3) 0.003(3) 0.015(3) -0.005(3)
C89 0.046(4) 0.026(3) 0.032(3) -0.006(3) 0.018(3) 0.007(3)
C42 0.042(4) 0.038(4) 0.030(3) 0.001(3) 0.008(3) -0.004(3)
C43 0.057(4) 0.031(3) 0.024(3) -0.005(3) 0.014(3) 0.001(3)
C98 0.049(4) 0.039(4) 0.038(4) -0.001(3) 0.021(3) -0.004(3)
C6 0.059(4) 0.023(3) 0.030(3) 0.010(3) 0.021(3) -0.002(3)
C26 0.050(4) 0.024(3) 0.026(3) 0.004(2) 0.016(3) 0.006(3)
C40 0.040(4) 0.031(3) 0.029(3) -0.001(3) 0.013(3) 0.002(3)
C56 0.056(4) 0.035(4) 0.037(4) 0.004(3) 0.026(3) 0.004(3)
C5 0.061(4) 0.027(3) 0.028(3) 0.007(3) 0.020(3) 0.003(3)
C87 0.048(4) 0.027(3) 0.026(3) 0.003(2) 0.020(3) 0.003(3)
C70 0.051(4) 0.034(3) 0.023(3) -0.004(3) 0.017(3) -0.001(3)
C52 0.052(4) 0.036(4) 0.029(3) 0.003(3) 0.023(3) 0.007(3)
C4 0.058(4) 0.025(3) 0.030(3) 0.009(3) 0.015(3) -0.006(3)
C35 0.056(5) 0.046(4) 0.038(4) -0.003(3) 0.024(3) -0.009(3)
C71 0.057(4) 0.032(3) 0.028(3) 0.000(3) 0.018(3) 0.000(3)
C16 0.048(4) 0.032(3) 0.035(3) 0.011(3) 0.017(3) 0.012(3)
C85 0.051(4) 0.026(3) 0.028(3) 0.000(2) 0.017(3) -0.001(3)
C73 0.052(4) 0.037(4) 0.031(3) -0.005(3) 0.024(3) 0.004(3)
C2 0.044(4) 0.023(3) 0.025(3) -0.004(2) 0.021(3) 0.001(2)
C53 0.063(5) 0.044(4) 0.027(3) 0.000(3) 0.023(3) 0.010(3)
C23 0.045(4) 0.028(3) 0.020(3) -0.001(2) 0.013(3) 0.001(3)
C83 0.045(4) 0.026(3) 0.038(4) 0.008(3) 0.011(3) -0.003(3)
C58 0.048(4) 0.038(4) 0.031(3) 0.007(3) 0.023(3) 0.004(3)
C82 0.055(4) 0.025(3) 0.031(3) 0.002(3) 0.012(3) 0.001(3)
C72 0.054(4) 0.045(4) 0.033(3) 0.003(3) 0.026(3) 0.000(3)
C37 0.059(5) 0.050(4) 0.030(3) -0.003(3) 0.026(3) 0.007(3)
C92 0.072(5) 0.027(4) 0.061(5) 0.000(3) 0.032(4) 0.012(3)
C77 0.051(4) 0.031(3) 0.031(3) 0.002(3) 0.027(3) 0.008(3)
C78 0.056(4) 0.024(3) 0.028(3) -0.003(2) 0.022(3) -0.006(3)
C24 0.048(4) 0.022(3) 0.027(3) -0.001(2) 0.015(3) -0.007(3)
C84 0.045(4) 0.030(3) 0.033(3) 0.006(3) 0.020(3) 0.001(3)
C67 0.057(4) 0.034(4) 0.035(3) -0.011(3) 0.029(3) -0.006(3)
C14 0.057(4) 0.030(3) 0.026(3) 0.007(3) 0.016(3) 0.010(3)
C41 0.046(4) 0.031(3) 0.034(3) -0.001(3) 0.015(3) -0.001(3)
C38 0.050(4) 0.040(4) 0.029(3) -0.007(3) 0.018(3) 0.000(3)
C47 0.046(4) 0.045(4) 0.025(3) -0.004(3) 0.013(3) 0.007(3)
C95 0.056(4) 0.025(3) 0.024(3) -0.001(2) 0.025(3) -0.002(3)
C3 0.068(5) 0.029(3) 0.034(3) 0.008(3) 0.031(3) 0.000(3)
C81 0.048(4) 0.024(3) 0.026(3) 0.001(2) 0.012(3) -0.002(3)
C48 0.047(4) 0.059(5) 0.027(3) 0.007(3) 0.018(3) 0.012(3)
C59 0.049(4) 0.040(4) 0.036(4) 0.015(3) 0.022(3) 0.005(3)
C17 0.061(4) 0.023(3) 0.032(3) 0.008(3) 0.024(3) 0.018(3)
C55 0.062(5) 0.041(4) 0.037(4) 0.008(3) 0.032(4) 0.008(3)
C54 0.077(5) 0.039(4) 0.036(4) 0.009(3) 0.037(4) 0.017(4)
C80 0.049(4) 0.050(5) 0.068(5) -0.003(4) 0.036(4) 0.003(3)
C13 0.063(5) 0.029(3) 0.025(3) 0.007(3) 0.018(3) 0.006(3)
C49 0.046(4) 0.051(4) 0.034(4) 0.012(3) 0.023(3) 0.009(3)
C10 0.088(6) 0.024(3) 0.041(4) 0.004(3) 0.034(4) 0.007(3)
C20 0.074(5) 0.043(4) 0.021(3) 0.001(3) 0.020(3) 0.011(4)
C66 0.058(4) 0.039(4) 0.025(3) -0.010(3) 0.020(3) -0.013(3)
C36 0.044(4) 0.064(5) 0.036(4) 0.005(3) 0.019(3) 0.004(4)
C21 0.059(5) 0.045(4) 0.048(4) 0.009(3) 0.029(4) 0.019(4)
C28 0.073(5) 0.045(4) 0.041(4) -0.011(3) 0.033(4) -0.010(4)
C61 0.060(4) 0.041(4) 0.027(3) -0.001(3) 0.024(3) -0.011(3)
C22 0.083(6) 0.034(4) 0.041(4) 0.007(3) 0.039(4) 0.021(4)
C11 0.057(5) 0.037(4) 0.061(5) 0.019(4) 0.013(4) 0.008(3)
C31 0.065(5) 0.041(4) 0.051(4) -0.024(3) 0.030(4) -0.012(4)
C60 0.052(4) 0.049(4) 0.028(3) 0.008(3) 0.020(3) -0.009(3)
C19 0.070(5) 0.035(4) 0.048(4) 0.013(3) 0.032(4) 0.011(3)
C12 0.092(6) 0.048(4) 0.022(3) 0.003(3) 0.017(4) -0.006(4)
C9 0.062(5) 0.040(4) 0.054(5) 0.003(4) 0.018(4) -0.015(4)
C86 0.056(5) 0.049(5) 0.076(6) 0.000(4) 0.033(5) -0.010(4)
O03W 0.104(6) 0.120(7) 0.085(6) -0.008(5) 0.053(5) -0.004(5)
C30 0.090(6) 0.046(5) 0.041(4) -0.025(4) 0.032(4) 0.001(4)
C18 0.086(6) 0.032(4) 0.036(4) 0.007(3) 0.020(4) -0.003(4)
C8 0.089(6) 0.043(4) 0.065(5) 0.004(4) 0.055(5) -0.006(4)
C29 0.097(7) 0.050(5) 0.042(4) -0.013(4) 0.042(5) -0.011(4)
F041 0.179(9) 0.087(6) 0.44(2) -0.049(9) 0.239(13) -0.041(6)
C042 0.064(7) 0.073(7) 0.209(16) 0.034(9) 0.082(9) 0.007(5)
C043 0.095(7) 0.038(5) 0.059(6) -0.006(4) 0.012(5) 0.008(4)
C044 0.089(8) 0.078(8) 0.105(9) 0.022(7) 0.026(7) -0.008(6)
C045 0.059(7) 0.39(3) 0.136(13) 0.167(18) 0.061(8) 0.099(13)
C046 0.168(15) 0.118(12) 0.059(7) -0.012(7) 0.031(9) -0.060(11)
C048 0.055(7) 0.24(2) 0.077(8) -0.041(10) 0.021(6) 0.023(9)
C049 0.20(2) 0.163(19) 0.26(3) 0.065(18) 0.19(2) 0.048(16)

loop_
_atom_type_symbol
_atom_type_description
_atom_type_scat_dispersion_real
_atom_type_scat_dispersion_imag
_atom_type_scat_source
C C 0.0150 0.0070 'International Tables Vol C Tables 4.2.6.8 and 6.1.1.4'
H H 0.0000 0.0000 'International Tables Vol C Tables 4.2.6.8 and 6.1.1.4'
Cl Cl 0.3281 0.5435 'International Tables Vol C Tables 4.2.6.8 and 6.1.1.4'
F F 0.0600 0.0410 'International Tables Vol C Tables 4.2.6.8 and 6.1.1.4'
Fe Fe -0.2760 2.5770 'International Tables Vol C Tables 4.2.6.8 and 6.1.1.4'
N N 0.0250 0.0140 'International Tables Vol C Tables 4.2.6.8 and 6.1.1.4'
O O 0.0410 0.0250 'International Tables Vol C Tables 4.2.6.8 and 6.1.1.4'
P P 0.2590 0.3350 'International Tables Vol C Tables 4.2.6.8 and 6.1.1.4'
Ru Ru -0.0770 2.5630 'International Tables Vol C Tables 4.2.6.8 and 6.1.1.4'

loop_
_geom_angle_atom_site_label_1
_geom_angle_atom_site_label_2
_geom_angle_atom_site_label_3
_geom_angle
_geom_angle_site_symmetry_1
_geom_angle_site_symmetry_3
_geom_angle_publ_flag
N2 Ru1 N1 176.5(2) . . ?
N2 Ru1 N5 89.1(2) . . ?
N1 Ru1 N5 88.8(2) . . ?
N2 Ru1 N3 89.4(2) . . ?
N1 Ru1 N3 92.9(2) . . ?
N5 Ru1 N3 176.3(2) . . ?
N2 Ru1 N4 93.0(2) . . ?
N1 Ru1 N4 89.7(2) . . ?
N5 Ru1 N4 89.0(2) . . ?
N3 Ru1 N4 87.8(2) . . ?
N2 Ru1 N6 87.4(2) . . ?
N1 Ru1 N6 90.0(2) . . ?
N5 Ru1 N6 94.9(2) . . ?
N3 Ru1 N6 88.4(2) . . ?
N4 Ru1 N6 176.1(2) . . ?
C1 Fe1 C4 91.9(3) . . ?
C1 Fe1 C7 157.0(3) . . ?
C4 Fe1 C7 65.2(3) . . ?
C1 Fe1 C3 122.5(3) . . ?
C4 Fe1 C3 38.8(3) . . ?
C7 Fe1 C3 39.2(3) . . ?
C1 Fe1 C5 96.0(3) . . ?
C4 Fe1 C5 38.8(3) . . ?
C7 Fe1 C5 64.8(3) . . ?
C3 Fe1 C5 65.0(3) . . ?
C1 Fe1 C6 130.3(3) . . ?
C4 Fe1 C6 64.9(3) . . ?
C7 Fe1 C6 38.7(3) . . ?
C3 Fe1 C6 65.1(3) . . ?
C5 Fe1 C6 38.5(3) . . ?
C1 Fe1 P2 90.4(2) . . ?
C4 Fe1 P2 151.8(2) . . ?
C7 Fe1 P2 108.3(2) . . ?
C3 Fe1 P2 146.9(2) . . ?
C5 Fe1 P2 113.1(2) . . ?
C6 Fe1 P2 92.63(19) . . ?
C1 Fe1 P1 86.68(19) . . ?
C4 Fe1 P1 122.8(2) . . ?
C7 Fe1 P1 107.5(2) . . ?
C3 Fe1 P1 98.0(2) . . ?
C5 Fe1 P1 161.3(2) . . ?
C6 Fe1 P1 142.99(19) . . ?
P2 Fe1 P1 85.32(7) . . ?
C2 Fe2 C16 120.0(3) . . ?
C2 Fe2 C17 90.8(3) . . ?
C16 Fe2 C17 38.7(3) . . ?
C2 Fe2 C15 155.6(3) . . ?
C16 Fe2 C15 38.7(3) . . ?
C17 Fe2 C15 64.8(2) . . ?
C2 Fe2 C13 97.0(3) . . ?
C16 Fe2 C13 65.1(3) . . ?
C17 Fe2 C13 38.8(3) . . ?
C15 Fe2 C13 65.0(3) . . ?
C2 Fe2 C14 132.7(3) . . ?
C16 Fe2 C14 64.5(3) . . ?
C17 Fe2 C14 64.4(3) . . ?
C15 Fe2 C14 38.5(3) . . ?
C13 Fe2 C14 38.6(2) . . ?
C2 Fe2 P3 93.31(19) . . ?
C16 Fe2 P3 146.65(19) . . ?
C17 Fe2 P3 151.4(2) . . ?
C15 Fe2 P3 108.51(19) . . ?
C13 Fe2 P3 112.7(2) . . ?
C14 Fe2 P3 92.7(2) . . ?
C2 Fe2 P4 86.67(19) . . ?
C16 Fe2 P4 97.9(2) . . ?
C17 Fe2 P4 124.0(2) . . ?
C15 Fe2 P4 105.7(2) . . ?
C13 Fe2 P4 162.1(2) . . ?
C14 Fe2 P4 140.58(19) . . ?
P3 Fe2 P4 84.43(7) . . ?
C57 P3 C51 102.3(3) . . ?
C57 P3 C25 102.9(3) . . ?
C51 P3 C25 102.9(3) . . ?
C57 P3 Fe2 118.3(2) . . ?
C51 P3 Fe2 119.0(2) . . ?
C25 P3 Fe2 109.2(2) . . ?
C26 P4 C69 104.0(3) . . ?
C26 P4 C63 103.4(3) . . ?
C69 P4 C63 100.0(3) . . ?
C26 P4 Fe2 104.1(2) . . ?
C69 P4 Fe2 119.2(2) . . ?
C63 P4 Fe2 123.7(2) . . ?
C45 P2 C39 101.6(3) . . ?
C45 P2 C24 102.7(3) . . ?
C39 P2 C24 101.6(3) . . ?
C45 P2 Fe1 119.0(2) . . ?
C39 P2 Fe1 119.8(2) . . ?
C24 P2 Fe1 109.5(2) . . ?
C33 P1 C23 102.5(3) . . ?
C33 P1 C27 100.1(3) . . ?
C23 P1 C27 102.7(3) . . ?
C33 P1 Fe1 120.1(2) . . ?
C23 P1 Fe1 104.7(2) . . ?
C27 P1 Fe1 123.8(2) . . ?
F011 P008 F00W 93.5(4) . . ?
F011 P008 F00Q 90.5(3) . . ?
F00W P008 F00Q 89.6(3) . . ?
F011 P008 F01D 175.8(4) . . ?
F00W P008 F01D 90.4(4) . . ?
F00Q P008 F01D 91.2(4) . . ?
F011 P008 F00M 90.9(3) . . ?
F00W P008 F00M 91.8(3) . . ?
F00Q P008 F00M 177.9(3) . . ?
F01D P008 F00M 87.3(3) . . ?
F011 P008 F00L 87.7(3) . . ?
F00W P008 F00L 178.8(4) . . ?
F00Q P008 F00L 90.1(3) . . ?
F01D P008 F00L 88.5(3) . . ?
F00M P008 F00L 88.4(3) . . ?
F012 P009 F012 88.2(5) . 2_755 ?
F012 P009 F015 88.7(4) . . ?
F012 P009 F015 91.4(4) 2_755 . ?
F012 P009 F015 91.4(4) . 2_755 ?
F012 P009 F015 88.7(4) 2_755 2_755 ?
F015 P009 F015 179.8(5) . 2_755 ?
F012 P009 F01B 90.9(4) . 2_755 ?
F012 P009 F01B 178.9(4) 2_755 2_755 ?
F015 P009 F01B 89.2(4) . 2_755 ?
F015 P009 F01B 90.7(4) 2_755 2_755 ?
F012 P009 F01B 178.9(4) . . ?
F012 P009 F01B 90.9(4) 2_755 . ?
F015 P009 F01B 90.7(4) . . ?
F015 P009 F01B 89.2(4) 2_755 . ?
F01B P009 F01B 89.9(7) 2_755 . ?
F041 P00A F01V 176.9(7) . . ?
F041 P00A F018 89.8(6) . . ?
F01V P00A F018 93.3(5) . . ?
F041 P00A F01G 89.0(6) . . ?
F01V P00A F01G 88.0(5) . . ?
F018 P00A F01G 178.6(5) . . ?
F041 P00A F017 88.9(6) . . ?
F01V P00A F017 90.4(4) . . ?
F018 P00A F017 88.0(3) . . ?
F01G P00A F017 91.5(3) . . ?
F041 P00A F00T 91.7(6) . . ?
F01V P00A F00T 89.0(3) . . ?
F018 P00A F00T 91.9(3) . . ?
F01G P00A F00T 88.6(3) . . ?
F017 P00A F00T 179.4(4) . . ?
F00K P00B F00O 90.0(2) . 2_655 ?
F00K P00B F00O 90.0(2) . . ?
F00O P00B F00O 179.9(4) 2_655 . ?
F00K P00B F00P 90.3(2) . 2_655 ?
F00O P00B F00P 90.3(3) 2_655 2_655 ?
F00O P00B F00P 89.7(3) . 2_655 ?
F00K P00B F00P 90.3(2) . . ?
F00O P00B F00P 89.7(3) 2_655 . ?
F00O P00B F00P 90.3(3) . . ?
F00P P00B F00P 179.5(4) 2_655 . ?
F00K P00B F00I 180.0 . . ?
F00O P00B F00I 90.0(2) 2_655 . ?
F00O P00B F00I 90.0(2) . . ?
F00P P00B F00I 89.7(2) 2_655 . ?
F00P P00B F00I 89.7(2) . . ?
C95 O4 C98 118.4(5) . . ?
C89 O3 C92 117.2(6) . . ?
C77 O1 C80 117.6(6) . . ?
C83 O2 C86 117.9(6) . . ?
C2 N2 Ru1 175.0(5) . . ?
C97 N6 C93 116.9(5) . . ?
C97 N6 Ru1 125.1(4) . . ?
C93 N6 Ru1 117.6(4) . . ?
C87 N5 C91 117.0(5) . . ?
C87 N5 Ru1 121.9(4) . . ?
C91 N5 Ru1 120.1(4) . . ?
C1 N1 Ru1 175.3(5) . . ?
C75 N3 C79 116.7(6) . . ?
C75 N3 Ru1 120.2(4) . . ?
C79 N3 Ru1 123.1(4) . . ?
C85 N4 C81 116.4(6) . . ?
C85 N4 Ru1 119.8(4) . . ?
C81 N4 Ru1 123.7(5) . . ?
C38 C33 C34 118.8(6) . . ?
C38 C33 P1 120.9(5) . . ?
C34 C33 P1 120.3(5) . . ?
C62 C57 C58 118.5(6) . . ?
C62 C57 P3 121.2(5) . . ?
C58 C57 P3 120.3(5) . . ?
C46 C45 C50 119.1(6) . . ?
C46 C45 P2 120.7(5) . . ?
C50 C45 P2 120.2(5) . . ?
C74 C69 C70 118.7(6) . . ?
C74 C69 P4 121.5(5) . . ?
C70 C69 P4 119.8(5) . . ?
C64 C63 C68 118.0(6) . . ?
C64 C63 P4 119.9(5) . . ?
C68 C63 P4 122.1(5) . . ?
C16 C15 C14 107.8(6) . . ?
C16 C15 C20 126.0(7) . . ?
C14 C15 C20 124.8(6) . . ?
C16 C15 Fe2 70.0(4) . . ?
C14 C15 Fe2 71.9(4) . . ?
C20 C15 Fe2 134.0(5) . . ?
N6 C97 C96 123.8(6) . . ?
C63 C64 C65 121.6(6) . . ?
C73 C74 C69 121.7(6) . . ?
C26 C25 P3 110.7(4) . . ?
C93 C94 C95 120.7(6) . . ?
C43 C44 C39 120.4(7) . . ?
C91 C90 C89 118.1(6) . . ?
C67 C68 C63 119.8(6) . . ?
C32 C27 C28 118.1(6) . . ?
C32 C27 P1 122.5(5) . . ?
C28 C27 P1 119.4(5) . . ?
C61 C62 C57 120.9(7) . . ?
C97 C96 C95 118.7(6) . . ?
N3 C75 C76 124.7(6) . . ?
C94 C93 N6 122.5(6) . . ?
C77 C76 C75 117.6(6) . . ?
C56 C51 C52 119.0(6) . . ?
C56 C51 P3 122.6(5) . . ?
C52 C51 P3 118.2(5) . . ?
C35 C34 C33 120.0(7) . . ?
C66 C65 C64 119.8(7) . . ?
C27 C32 C31 121.2(7) . . ?
C45 C46 C47 120.6(7) . . ?
N5 C91 C90 123.9(6) . . ?
C49 C50 C45 120.0(7) . . ?
C87 C88 C89 119.2(6) . . ?
C40 C39 C44 118.8(6) . . ?
C40 C39 P2 123.7(5) . . ?
C44 C39 P2 117.5(5) . . ?
N1 C1 Fe1 177.3(6) . . ?
N3 C79 C78 122.8(6) . . ?
C6 C7 C3 108.2(6) . . ?
C6 C7 C12 126.0(7) . . ?
C3 C7 C12 124.8(7) . . ?
C6 C7 Fe1 71.5(4) . . ?
C3 C7 Fe1 70.7(4) . . ?
C12 C7 Fe1 132.5(5) . . ?
O3 C89 C90 126.1(6) . . ?
O3 C89 C88 115.6(6) . . ?
C90 C89 C88 118.4(6) . . ?
C41 C42 C43 119.7(6) . . ?
C44 C43 C42 120.3(6) . . ?
C5 C6 C7 107.7(6) . . ?
C5 C6 C11 124.5(7) . . ?
C7 C6 C11 127.3(7) . . ?
C5 C6 Fe1 70.2(4) . . ?
C7 C6 Fe1 69.8(4) . . ?
C11 C6 Fe1 131.4(5) . . ?
C25 C26 P4 109.5(4) . . ?
C39 C40 C41 121.1(6) . . ?
C51 C56 C55 120.7(7) . . ?
C6 C5 C4 108.4(6) . . ?
C6 C5 C10 125.2(7) . . ?
C4 C5 C10 125.2(7) . . ?
C6 C5 Fe1 71.3(4) . . ?
C4 C5 Fe1 70.1(4) . . ?
C10 C5 Fe1 134.0(5) . . ?
N5 C87 C88 123.2(6) . . ?
C71 C70 C69 119.8(6) . . ?
C53 C52 C51 120.8(7) . . ?
C5 C4 C3 108.4(6) . . ?
C5 C4 C9 124.6(7) . . ?
C3 C4 C9 126.4(7) . . ?
C5 C4 Fe1 71.1(4) . . ?
C3 C4 Fe1 71.0(4) . . ?
C9 C4 Fe1 130.5(5) . . ?
C34 C35 C36 120.9(7) . . ?
C70 C71 C72 120.2(7) . . ?
C17 C16 C15 108.3(6) . . ?
C17 C16 C21 124.2(6) . . ?
C15 C16 C21 125.7(6) . . ?
C17 C16 Fe2 70.8(4) . . ?
C15 C16 Fe2 71.4(4) . . ?
C21 C16 Fe2 135.7(5) . . ?
N4 C85 C84 124.4(6) . . ?
C74 C73 C72 119.4(6) . . ?
N2 C2 Fe2 177.8(6) . . ?
C52 C53 C54 119.8(7) . . ?
C24 C23 P1 109.8(4) . . ?
O2 C83 C82 116.5(6) . . ?
O2 C83 C84 125.3(7) . . ?
C82 C83 C84 118.2(6) . . ?
C59 C58 C57 120.5(7) . . ?
C81 C82 C83 119.6(6) . . ?
C73 C72 C71 120.2(7) . . ?
C38 C37 C36 120.8(7) . . ?
O1 C77 C78 117.3(6) . . ?
O1 C77 C76 124.1(6) . . ?
C78 C77 C76 118.6(6) . . ?
C79 C78 C77 119.5(6) . . ?
C23 C24 P2 111.1(4) . . ?
C85 C84 C83 118.1(6) . . ?
C66 C67 C68 121.7(6) . . ?
C15 C14 C13 107.9(6) . . ?
C15 C14 C19 126.9(6) . . ?
C13 C14 C19 124.3(7) . . ?
C15 C14 Fe2 69.6(4) . . ?
C13 C14 Fe2 69.6(4) . . ?
C19 C14 Fe2 134.6(5) . . ?
C42 C41 C40 119.8(7) . . ?
C37 C38 C33 120.2(7) . . ?
C48 C47 C46 120.2(7) . . ?
O4 C95 C94 116.7(6) . . ?
O4 C95 C96 125.9(6) . . ?
C94 C95 C96 117.4(6) . . ?
C4 C3 C7 107.3(6) . . ?
C4 C3 C8 124.2(7) . . ?
C7 C3 C8 127.4(7) . . ?
C4 C3 Fe1 70.1(4) . . ?
C7 C3 Fe1 70.1(4) . . ?
C8 C3 Fe1 134.7(5) . . ?
N4 C81 C82 123.2(6) . . ?
C47 C48 C49 119.8(7) . . ?
C58 C59 C60 120.6(7) . . ?
C16 C17 C13 108.5(6) . . ?
C16 C17 C22 126.2(7) . . ?
C13 C17 C22 124.9(7) . . ?
C16 C17 Fe2 70.5(4) . . ?
C13 C17 Fe2 71.2(4) . . ?
C22 C17 Fe2 130.0(5) . . ?
C56 C55 C54 120.1(7) . . ?
C55 C54 C53 119.6(6) . . ?
C17 C13 C14 107.4(6) . . ?
C17 C13 C18 125.6(7) . . ?
C14 C13 C18 125.3(7) . . ?
C17 C13 Fe2 70.0(4) . . ?
C14 C13 Fe2 71.8(4) . . ?
C18 C13 Fe2 135.1(5) . . ?
C50 C49 C48 120.2(7) . . ?
C67 C66 C65 118.9(6) . . ?
C37 C36 C35 119.1(7) . . ?
C27 C28 C29 119.6(7) . . ?
C60 C61 C62 120.1(7) . . ?
C30 C31 C32 119.7(7) . . ?
C61 C60 C59 119.4(7) . . ?
C042 O03W C046 112.3(12) . . ?
C29 C30 C31 119.6(7) . . ?
C30 C29 C28 121.6(8) . . ?
O03W C042 C045 99.8(11) . . ?
Cl00 C043 Cl2 112.2(5) . . ?
Cl3 C044 Cl4 109.4(7) . . ?
C048 C046 O03W 117.7(13) . . ?
Cl5 C049 Cl1 115.3(10) . . ?

loop_
_geom_bond_atom_site_label_1
_geom_bond_atom_site_label_2
_geom_bond_distance
_geom_bond_site_symmetry_2
_geom_bond_publ_flag
Ru1 N2 2.008(5) . ?
Ru1 N1 2.025(5) . ?
Ru1 N5 2.090(5) . ?
Ru1 N3 2.101(6) . ?
Ru1 N4 2.102(6) . ?
Ru1 N6 2.118(5) . ?
Fe1 C1 1.873(6) . ?
Fe1 C4 2.130(6) . ?
Fe1 C7 2.133(7) . ?
Fe1 C3 2.141(6) . ?
Fe1 C5 2.142(7) . ?
Fe1 C6 2.157(7) . ?
Fe1 P2 2.2090(19) . ?
Fe1 P1 2.2269(19) . ?
Fe2 C2 1.875(6) . ?
Fe2 C16 2.133(7) . ?
Fe2 C17 2.137(6) . ?
Fe2 C15 2.151(6) . ?
Fe2 C13 2.153(7) . ?
Fe2 C14 2.182(6) . ?
Fe2 P3 2.2351(19) . ?
Fe2 P4 2.2480(18) . ?
P3 C57 1.826(7) . ?
P3 C51 1.832(6) . ?
P3 C25 1.866(7) . ?
P4 C26 1.829(6) . ?
P4 C69 1.830(6) . ?
P4 C63 1.837(6) . ?
P2 C45 1.837(6) . ?
P2 C39 1.850(6) . ?
P2 C24 1.868(6) . ?
P1 C33 1.832(7) . ?
P1 C23 1.838(6) . ?
P1 C27 1.843(7) . ?
P008 F011 1.562(5) . ?
P008 F00W 1.572(5) . ?
P008 F00Q 1.578(5) . ?
P008 F01D 1.583(6) . ?
P008 F00M 1.596(5) . ?
P008 F00L 1.597(4) . ?
P009 F012 1.570(6) . ?
P009 F012 1.570(6) 2_755 ?
P009 F015 1.575(6) . ?
P009 F015 1.575(6) 2_755 ?
P009 F01B 1.576(6) 2_755 ?
P009 F01B 1.576(6) . ?
P00A F041 1.540(8) . ?
P00A F01V 1.552(6) . ?
P00A F018 1.559(6) . ?
P00A F01G 1.567(6) . ?
P00A F017 1.575(6) . ?
P00A F00T 1.589(5) . ?
P00B F00K 1.590(7) . ?
P00B F00O 1.593(5) 2_655 ?
P00B F00O 1.593(5) . ?
P00B F00P 1.606(5) 2_655 ?
P00B F00P 1.606(5) . ?
P00B F00I 1.616(7) . ?
Cl00 C043 1.742(11) . ?
Cl1 C049 1.79(2) . ?
Cl2 C043 1.752(12) . ?
Cl3 C044 1.739(14) . ?
Cl4 C044 1.788(14) . ?
Cl5 C049 1.70(2) . ?
O4 C95 1.338(8) . ?
O4 C98 1.434(8) . ?
O3 C89 1.335(8) . ?
O3 C92 1.461(9) . ?
O1 C77 1.335(8) . ?
O1 C80 1.430(9) . ?
O2 C83 1.349(8) . ?
O2 C86 1.436(10) . ?
N2 C2 1.180(8) . ?
N6 C97 1.324(8) . ?
N6 C93 1.369(8) . ?
N5 C87 1.334(8) . ?
N5 C91 1.351(8) . ?
N1 C1 1.190(8) . ?
N3 C75 1.323(8) . ?
N3 C79 1.352(8) . ?
N4 C85 1.334(9) . ?
N4 C81 1.349(8) . ?
C33 C38 1.394(10) . ?
C33 C34 1.411(10) . ?
C57 C62 1.392(10) . ?
C57 C58 1.404(10) . ?
C45 C46 1.379(9) . ?
C45 C50 1.414(9) . ?
C69 C74 1.384(9) . ?
C69 C70 1.409(9) . ?
C63 C64 1.387(9) . ?
C63 C68 1.403(9) . ?
C15 C16 1.419(10) . ?
C15 C14 1.429(10) . ?
C15 C20 1.508(9) . ?
C97 C96 1.380(9) . ?
C64 C65 1.398(9) . ?
C74 C73 1.371(10) . ?
C25 C26 1.527(9) . ?
C94 C93 1.346(9) . ?
C94 C95 1.381(10) . ?
C44 C43 1.378(10) . ?
C44 C39 1.398(9) . ?
C90 C91 1.380(9) . ?
C90 C89 1.388(9) . ?
C68 C67 1.390(9) . ?
C27 C32 1.389(10) . ?
C27 C28 1.389(10) . ?
C62 C61 1.387(10) . ?
C96 C95 1.394(9) . ?
C75 C76 1.390(10) . ?
C76 C77 1.386(9) . ?
C51 C56 1.384(10) . ?
C51 C52 1.394(10) . ?
C34 C35 1.365(10) . ?
C65 C66 1.384(10) . ?
C32 C31 1.391(10) . ?
C46 C47 1.389(9) . ?
C50 C49 1.378(10) . ?
C88 C87 1.375(9) . ?
C88 C89 1.394(9) . ?
C39 C40 1.379(10) . ?
C79 C78 1.374(9) . ?
C7 C6 1.422(10) . ?
C7 C3 1.435(11) . ?
C7 C12 1.507(10) . ?
C42 C41 1.382(10) . ?
C42 C43 1.390(10) . ?
C6 C5 1.416(10) . ?
C6 C11 1.499(11) . ?
C40 C41 1.387(9) . ?
C56 C55 1.390(10) . ?
C5 C4 1.419(11) . ?
C5 C10 1.499(10) . ?
C70 C71 1.372(10) . ?
C52 C53 1.387(9) . ?
C4 C3 1.419(10) . ?
C4 C9 1.491(10) . ?
C35 C36 1.396(11) . ?
C71 C72 1.398(10) . ?
C16 C17 1.416(10) . ?
C16 C21 1.498(11) . ?
C85 C84 1.384(9) . ?
C73 C72 1.378(10) . ?
C53 C54 1.397(11) . ?
C23 C24 1.519(9) . ?
C83 C82 1.381(10) . ?
C83 C84 1.391(10) . ?
C58 C59 1.371(10) . ?
C82 C81 1.373(10) . ?
C37 C38 1.378(11) . ?
C37 C36 1.380(11) . ?
C77 C78 1.381(10) . ?
C67 C66 1.380(11) . ?
C14 C13 1.432(9) . ?
C14 C19 1.480(10) . ?
C47 C48 1.384(11) . ?
C3 C8 1.501(11) . ?
C48 C49 1.393(11) . ?
C59 C60 1.397(11) . ?
C17 C13 1.424(11) . ?
C17 C22 1.494(9) . ?
C55 C54 1.390(12) . ?
C13 C18 1.500(11) . ?
C28 C29 1.390(10) . ?
C61 C60 1.383(11) . ?
C31 C30 1.369(12) . ?
O03W C042 1.366(13) . ?
O03W C046 1.462(16) . ?
C30 C29 1.364(13) . ?
C042 C045 1.73(2) . ?
C046 C048 1.42(2) . ?
